data_1563543
loop_
_publ_author_name
'Varga, Tamas'
'Mitchell, J.F.'
'Wang, Jun'
'Arnold, Lindsay G.'
'Toby, Brian H.'
'Malliakas, Christos D.'

_publ_section_title
;
 High-pressure synthesis, crystal and electronic structures of a new
 scandium tungstate, Sc0.67WO4
;
_journal_issue 7
_journal_name_full 'Journal of Solid State Chemistry'
_journal_page_first 1567
_journal_page_last 1573
_journal_paper_doi 10.1016/j.jssc.2010.04.039
_journal_volume 183
_journal_year 2010
_chemical_formula_sum 'O3 Sc2 W'
_chemical_formula_weight 321.76
_space_group_IT_number 62
_space_group_name_Hall '-P 2ac 2n'
_space_group_name_H-M_alt 'P n m a'
_symmetry_cell_setting orthorhombic
_symmetry_space_group_name_H-M 'P n m a'
_cell_angle_alpha 90.0
_cell_angle_beta 90.0
_cell_angle_gamma 90.0
_cell_formula_units_Z 4
_cell_length_a 5.36251(12)
_cell_length_b 7.51541(18)
_cell_length_c 5.25046(13)
_cell_volume 211.601(9)
_pd_block_id 2010-01-13T12:04|SCWO4_A_phase4|Tamas_Varga||
_pd_phase_name Sc0.3W0.85O3
_cod_data_source_file JSSC-2010-183-1567.cif
_cod_data_source_block SCWO4_A_phase_4
_cod_original_cell_volume 211.601(6)
_cod_database_code 1563543

loop_
_symmetry_equiv_pos_site_id
_symmetry_equiv_pos_as_xyz
1 +x,+y,+z
2 -x+1/2,+y+1/2,+z+1/2
3 +x,-y+1/2,+z
4 -x+1/2,-y,+z+1/2
-1 -x,-y,-z
-2 +x+1/2,-y+1/2,-z+1/2
-3 -x,+y+1/2,-z
-4 +x+1/2,+y,-z+1/2

loop_
_atom_site_type_symbol
_atom_site_label
_atom_site_fract_x
_atom_site_fract_y
_atom_site_fract_z
_atom_site_occupancy
_atom_site_thermal_displace_type
_atom_site_U_iso_or_equiv
_atom_site_symmetry_multiplicity
Sc Sc1 0.0 0.0 0.0 1.0 Uiso 0.0209(5) 4
Sc Sc2 0.4372 0.25 0.0156 1.0 Uiso 0.0209(5) 4
O O1 0.5328 0.25 0.6005 1.0 Uiso 0.0209(5) 4
O O2 0.1984 0.0506 0.3043 1.0 Uiso 0.0209(5) 8
W W1 0.0 0.0 0.0 1.0 Uiso 0.0209(5) 4

loop_
_atom_type_symbol
_atom_type_number_in_cell
Sc 8.0
O 12.0
W 4.0

loop_
_geom_angle_atom_site_label_1
_geom_angle_atom_site_label_2
_geom_angle_atom_site_label_3
_geom_angle
_geom_angle_site_symmetry_1
_geom_angle_site_symmetry_2
_geom_angle_site_symmetry_3
_geom_angle_publ_flag
Sc2 Sc1 Sc2 107.9712(9) 1_555 . 2_544 n
Sc2 Sc1 Sc2 180.0 1_555 . -1_555 n
Sc2 Sc1 Sc2 72.0288(9) 1_555 . -2_556 n
Sc2 Sc1 O1 131.4597(8) 1_555 . 2_544 n
Sc2 Sc1 O1 48.5403(8) 1_555 . -2_465 n
Sc2 Sc1 O2 55.4003(8) 1_555 . 1_555 n
Sc2 Sc1 O2 59.3502(12) 1_555 . 4_554 n
Sc2 Sc1 O2 124.5997(8) 1_555 . -1_555 n
Sc2 Sc1 O2 120.6498(12) 1_555 . -4_556 n
Sc2 Sc1 Sc2 72.0288(9) 2_544 . -1_555 n
Sc2 Sc1 Sc2 180.0 2_544 . -2_556 n
Sc2 Sc1 O1 70.0224(14) 2_544 . 2_544 n
Sc2 Sc1 O1 109.9776(14) 2_544 . -2_465 n
Sc2 Sc1 O2 135.2563(10) 2_544 . 1_555 n
Sc2 Sc1 O2 51.4364(6) 2_544 . 4_554 n
Sc2 Sc1 O2 44.7437(10) 2_544 . -1_555 n
Sc2 Sc1 O2 128.5636(6) 2_544 . -4_556 n
Sc2 Sc1 Sc2 107.9712(9) -1_555 . -2_556 n
Sc2 Sc1 O1 48.5403(8) -1_555 . 2_544 n
Sc2 Sc1 O1 131.4597(8) -1_555 . -2_465 n
Sc2 Sc1 O2 124.5997(8) -1_555 . 1_555 n
Sc2 Sc1 O2 120.6498(12) -1_555 . 4_554 n
Sc2 Sc1 O2 55.4003(8) -1_555 . -1_555 n
Sc2 Sc1 O2 59.3502(12) -1_555 . -4_556 n
Sc2 Sc1 O1 109.9776(14) -2_465 . 2_544 n
Sc2 Sc1 O1 70.0224(14) -2_465 . -2_465 n
Sc2 Sc1 O2 44.7437(10) -2_566 . 1_555 n
Sc2 Sc1 O2 128.5636(6) -2_566 . 4_554 n
Sc2 Sc1 O2 135.2563(10) -2_566 . -1_555 n
Sc2 Sc1 O2 51.4364(6) -2_566 . -4_556 n
O1 Sc1 O1 179.972 2_544 . -2_465 n
O1 Sc1 O2 90.8750(8) 2_544 . 1_555 n
O1 Sc1 O2 91.6793(7) 2_544 . 4_554 n
O1 Sc1 O2 89.1250(8) 2_544 . -1_555 n
O1 Sc1 O2 88.3207(7) 2_544 . -4_556 n
O1 Sc1 O2 89.1250(8) -2_566 . 1_555 n
O1 Sc1 O2 88.3207(7) -2_566 . 4_554 n
O1 Sc1 O2 90.8750(8) -2_566 . -1_555 n
O1 Sc1 O2 91.6793(7) -2_566 . -4_556 n
O2 Sc1 O2 90.9829(17) 1_555 . 4_554 n
O2 Sc1 O2 180.0 1_555 . -1_555 n
O2 Sc1 O2 89.0171(17) 1_555 . -4_556 n
O2 Sc1 O2 89.0171(17) 4_554 . -1_555 n
O2 Sc1 O2 179.972 4_554 . -4_556 n
O2 Sc1 O2 90.9829(17) -1_555 . -4_556 n
Sc1 Sc2 Sc1 118.2785(7) 1_555 . 2_555 n
Sc1 Sc2 Sc1 77.3827(18) 1_555 . 3_555 n
Sc1 Sc2 Sc1 74.6362(9) 1_555 . 4_555 n
Sc1 Sc2 O1 98.7476(4) 1_555 . 1_554 n
Sc1 Sc2 O1 40.6837(9) 1_555 . -2_465 n
Sc1 Sc2 O2 40.3737(8) 1_555 . 1_555 n
Sc1 Sc2 O2 89.5207(15) 1_555 . 3_555 n
Sc1 Sc2 O2 155.4890(5) 1_555 . -2_666 n
Sc1 Sc2 O2 94.6110(17) 1_555 . -4_656 n
Sc1 Sc2 W1 0.0 1_555 . 1_555 n
Sc1 Sc2 W1 77.3827(18) 1_555 . 3_555 n
Sc1 Sc2 Sc1 74.6362(9) 2_555 . 3_555 n
Sc1 Sc2 Sc1 72.4342(18) 2_555 . 4_555 n
Sc1 Sc2 O1 138.9648(9) 2_555 . 1_554 n
Sc1 Sc2 O1 108.5652(4) 2_555 . -2_465 n
Sc1 Sc2 O2 85.5876(16) 2_555 . 1_555 n
Sc1 Sc2 O2 37.8996(9) 2_555 . 3_555 n
Sc1 Sc2 O2 37.5791(5) 2_555 . -2_666 n
Sc1 Sc2 O2 89.5127(14) 2_555 . -4_656 n
Sc1 Sc2 W1 118.2785(7) 2_555 . 1_555 n
Sc1 Sc2 W1 74.6362(9) 2_555 . 3_555 n
Sc1 Sc2 Sc1 118.2785(7) 3_555 . 4_555 n
Sc1 Sc2 O1 98.7476(4) 3_555 . 1_554 n
Sc1 Sc2 O1 40.6837(9) 3_555 . -2_465 n
Sc1 Sc2 O2 89.5207(15) 3_555 . 1_555 n
Sc1 Sc2 O2 40.3737(8) 3_555 . 3_555 n
Sc1 Sc2 O2 94.6110(17) 3_555 . -2_666 n
Sc1 Sc2 O2 155.4890(5) 3_555 . -4_656 n
Sc1 Sc2 W1 77.3827(18) 3_555 . 1_555 n
Sc1 Sc2 W1 0.0 3_555 . 3_555 n
Sc1 Sc2 O1 138.9648(9) 4_555 . 1_554 n
Sc1 Sc2 O1 108.5652(4) 4_555 . -2_465 n
Sc1 Sc2 O2 37.8996(9) 4_555 . 1_555 n
Sc1 Sc2 O2 85.5876(16) 4_555 . 3_555 n
Sc1 Sc2 O2 89.5127(14) 4_555 . -2_666 n
Sc1 Sc2 O2 37.5791(5) 4_555 . -4_656 n
Sc1 Sc2 W1 74.6362(9) 4_555 . 1_555 n
Sc1 Sc2 W1 118.2785(7) 4_555 . 3_555 n
O1 Sc2 O1 87.5362(9) 1_554 . -2_465 n
O1 Sc2 O2 135.3415(7) 1_554 . 1_555 n
O1 Sc2 O2 135.3415(7) 1_554 . 3_555 n
O1 Sc2 O2 105.3987(9) 1_554 . -2_666 n
O1 Sc2 O2 105.3987(9) 1_554 . -4_656 n
O1 Sc2 W1 98.7476(4) 1_554 . 1_555 n
O1 Sc2 W1 98.7476(4) 1_554 . 3_555 n
O1 Sc2 O2 70.6819(11) -2_566 . 1_555 n
O1 Sc2 O2 70.6819(11) -2_566 . 3_555 n
O1 Sc2 O2 135.2574(8) -2_566 . -2_666 n
O1 Sc2 O2 135.2574(8) -2_566 . -4_656 n
O1 Sc2 W1 40.6837(9) -2_566 . 1_555 n
O1 Sc2 W1 40.6837(9) -2_566 . 3_555 n
O2 Sc2 O2 74.1207(16) 1_555 . 3_555 n
O2 Sc2 O2 117.6449(14) 1_555 . -2_666 n
O2 Sc2 O2 70.3857(15) 1_555 . -4_656 n
O2 Sc2 W1 40.3737(8) 1_555 . 1_555 n
O2 Sc2 W1 89.5207(15) 1_555 . 3_555 n
O2 Sc2 O2 70.3857(15) 3_555 . -2_666 n
O2 Sc2 O2 117.6449(14) 3_555 . -4_656 n
O2 Sc2 W1 89.5207(15) 3_555 . 1_555 n
O2 Sc2 W1 40.3737(8) 3_555 . 3_555 n
O2 Sc2 O2 83.1287(17) -2_666 . -4_656 n
O2 Sc2 W1 155.4890(5) -2_666 . 1_555 n
O2 Sc2 W1 94.6110(17) -2_666 . 3_555 n
O2 Sc2 W1 94.6110(17) -4_656 . 1_555 n
O2 Sc2 W1 155.4890(5) -4_656 . 3_555 n
W1 Sc2 W1 77.3827(18) 1_555 . 3_555 n
Sc1 O1 Sc1 147.0183(10) 2_555 . 4_555 n
Sc1 O1 Sc2 103.9802(5) 2_555 . 1_556 n
Sc1 O1 Sc2 90.77600(30) 2_555 . -2_656 n
Sc1 O1 W1 0.0 2_555 . 2_555 n
Sc1 O1 W1 147.0183(10) 2_555 . 4_555 n
Sc1 O1 Sc2 103.9802(5) 4_555 . 1_556 n
Sc1 O1 Sc2 90.77600(30) 4_555 . -2_656 n
Sc1 O1 W1 147.0183(10) 4_555 . 2_555 n
Sc1 O1 W1 0.0 4_555 . 4_555 n
Sc2 O1 Sc2 118.93680(10) 1_556 . -2_656 n
Sc2 O1 W1 103.9802(5) 1_556 . 2_555 n
Sc2 O1 W1 103.9802(5) 1_556 . 4_555 n
Sc2 O1 W1 90.77600(30) -2_666 . 2_555 n
Sc2 O1 W1 90.77600(30) -2_666 . 4_555 n
W1 O1 W1 147.0183(10) 2_555 . 4_555 n
Sc1 O2 Sc1 147.3261(4) 1_555 . 4_555 n
Sc1 O2 Sc2 84.2260(15) 1_555 . 1_555 n
Sc1 O2 Sc2 97.6772(13) 1_555 . -2_556 n
Sc1 O2 W1 0.0 1_555 . 1_555 n
Sc1 O2 W1 147.3261(4) 1_555 . 4_555 n
Sc1 O2 Sc2 90.6640(14) 4_555 . 1_555 n
Sc1 O2 Sc2 114.9837(13) 4_555 . -2_556 n
Sc1 O2 W1 147.3261(4) 4_555 . 1_555 n
Sc1 O2 W1 0.0 4_555 . 4_555 n
Sc2 O2 Sc2 100.0622(16) 1_555 . -2_556 n
Sc2 O2 W1 84.2260(15) 1_555 . 1_555 n
Sc2 O2 W1 90.6640(14) 1_555 . 4_555 n
Sc2 O2 W1 97.6772(13) -2_566 . 1_555 n
Sc2 O2 W1 114.9837(13) -2_566 . 4_555 n
W1 O2 W1 147.3261(4) 1_555 . 4_555 n
Sc2 W1 Sc2 180.0 1_555 . -1_555 n
Sc2 W1 O1 131.4597(8) 1_555 . 2_544 n
Sc2 W1 O1 48.5403(8) 1_555 . -2_465 n
Sc2 W1 O2 55.4003(8) 1_555 . 1_555 n
Sc2 W1 O2 59.3502(12) 1_555 . 4_554 n
Sc2 W1 O2 124.5997(8) 1_555 . -1_555 n
Sc2 W1 O2 120.6498(12) 1_555 . -4_556 n
Sc2 W1 O1 48.5403(8) -1_555 . 2_544 n
Sc2 W1 O1 131.4597(8) -1_555 . -2_465 n
Sc2 W1 O2 124.5997(8) -1_555 . 1_555 n
Sc2 W1 O2 120.6498(12) -1_555 . 4_554 n
Sc2 W1 O2 55.4003(8) -1_555 . -1_555 n
Sc2 W1 O2 59.3502(12) -1_555 . -4_556 n
O1 W1 O1 179.972 2_544 . -2_465 n
O1 W1 O2 90.8750(8) 2_544 . 1_555 n
O1 W1 O2 91.6793(7) 2_544 . 4_554 n
O1 W1 O2 89.1250(8) 2_544 . -1_555 n
O1 W1 O2 88.3207(7) 2_544 . -4_556 n
O1 W1 O2 89.1250(8) -2_566 . 1_555 n
O1 W1 O2 88.3207(7) -2_566 . 4_554 n
O1 W1 O2 90.8750(8) -2_566 . -1_555 n
O1 W1 O2 91.6793(7) -2_566 . -4_556 n
O2 W1 O2 90.9829(17) 1_555 . 4_554 n
O2 W1 O2 180.0 1_555 . -1_555 n
O2 W1 O2 89.0171(17) 1_555 . -4_556 n
O2 W1 O2 89.0171(17) 4_554 . -1_555 n
O2 W1 O2 179.972 4_554 . -4_556 n
O2 W1 O2 90.9829(17) -1_555 . -4_556 n

loop_
_geom_bond_atom_site_label_1
_geom_bond_atom_site_label_2
_geom_bond_distance
_geom_bond_site_symmetry_1
_geom_bond_site_symmetry_2
_geom_bond_publ_flag
Sc1 Sc2 3.55601(6) . 1_455 n
Sc1 Sc2 3.00556(5) . 1_555 n
Sc1 Sc2 3.17994(6) . 2_544 n
Sc1 Sc2 3.31242(6) . 2_545 n
Sc1 Sc2 3.00556(5) . -1_555 n
Sc1 Sc2 3.55601(6) . -1_655 n
Sc1 Sc2 3.31242(6) . -2_454 n
Sc1 Sc2 3.17994(6) . -2_455 n
Sc1 O1 1.95945(4) . 2_544 n
Sc1 O1 1.95945(4) . -2_455 n
Sc1 O2 1.956840(30) . 1_555 n
Sc1 O2 1.953500(30) . 4_554 n
Sc1 O2 1.956840(30) . -1_555 n
Sc1 O2 1.953500(30) . -4_455 n
Sc2 Sc1 3.00556(5) . 1_555 n
Sc2 Sc1 3.55601(6) . 1_655 n
Sc2 Sc1 3.31242(6) . 2_554 n
Sc2 Sc1 3.17994(6) . 2_555 n
Sc2 Sc1 3.00556(5) . 3_555 n
Sc2 Sc1 3.55601(6) . 3_655 n
Sc2 Sc1 3.31242(6) . 4_554 n
Sc2 Sc1 3.17994(6) . 4_555 n
Sc2 Sc2 3.63974(6) . -2_455 n
Sc2 Sc2 3.63974(6) . -2_555 n
Sc2 O1 2.23895(5) . 1_554 n
Sc2 O1 2.25264(5) . -2_455 n
Sc2 O2 2.486610(30) . 1_555 n
Sc2 O2 2.61978(5) . 2_554 n
Sc2 O2 2.486610(30) . 3_555 n
Sc2 O2 2.61978(5) . 4_554 n
Sc2 O2 2.258720(30) . -2_555 n
Sc2 O2 2.258720(30) . -4_555 n
Sc2 W1 3.00556(5) . 1_555 n
Sc2 W1 3.31242(6) . 2_554 n
Sc2 W1 3.17994(6) . 2_555 n
Sc2 W1 3.00556(5) . 3_555 n
Sc2 W1 3.31242(6) . 4_554 n
Sc2 W1 3.17994(6) . 4_555 n
O1 Sc1 1.95945(4) . 2_555 n
O1 Sc1 1.95945(4) . 4_555 n
O1 Sc2 2.23895(5) . 1_556 n
O1 Sc2 2.25264(5) . -2_555 n
O1 W1 1.95945(4) . 2_555 n
O1 W1 1.95945(4) . 4_555 n
O2 Sc1 1.956840(30) . 1_555 n
O2 Sc1 1.953500(30) . 4_555 n
O2 Sc2 2.486610(30) . 1_555 n
O2 Sc2 2.61978(5) . 2_545 n
O2 Sc2 2.258720(30) . -2_455 n
O2 W1 1.956840(30) . 1_555 n
O2 W1 1.953500(30) . 4_555 n
W1 Sc2 3.00556(5) . 1_555 n
W1 Sc2 3.17994(6) . 2_544 n
W1 Sc2 3.31242(6) . 2_545 n
W1 Sc2 3.00556(5) . -1_555 n
W1 Sc2 3.31242(6) . -2_454 n
W1 Sc2 3.17994(6) . -2_455 n
W1 O1 1.95945(4) . 2_544 n
W1 O1 1.95945(4) . -2_455 n
W1 O2 1.956840(30) . 1_555 n
W1 O2 1.953500(30) . 4_554 n
W1 O2 1.956840(30) . -1_555 n
W1 O2 1.953500(30) . -4_455 n
